data_4349161
loop_
_publ_author_name
'McMoran, Ethan P.'
'Powell, Douglas R.'
'Perez, Felio'
'Rowe, Gerard T.'
'Yang, Lei'

_publ_section_title
;
 Synthesis and Characterization of Copper Complexes with
 Cu<sup>I</sup>Cu<sup>I</sup>, Cu<sup>1.5</sup>Cu<sup>1.5</sup>m and
 Cu<sup>II</sup>Cu<sup>II</sup> Core Structures Supported by a Flexible
 Dipyridylamide Ligand.
;
_journal_issue 21
_journal_name_full 'Inorganic chemistry'
_journal_page_first 11462
_journal_page_last 11472
_journal_paper_doi 10.1021/acs.inorgchem.6b02006
_journal_volume 55
_journal_year 2016
_chemical_formula_moiety 'C22 H16 Cl Cu2 N6 O2'
_chemical_formula_sum 'C22 H16 Cl Cu2 N6 O2'
_chemical_formula_weight 558.94
_space_group_crystal_system monoclinic
_space_group_IT_number 15
_space_group_name_Hall '-C 2yc'
_space_group_name_H-M_alt 'C 1 2/c 1'
_atom_sites_solution_hydrogens geom
_audit_creation_method SHELXL-2014/7
_cell_angle_alpha 90
_cell_angle_beta 113.998(3)
_cell_angle_gamma 90
_cell_formula_units_Z 4
_cell_length_a 12.799(4)
_cell_length_b 12.332(4)
_cell_length_c 14.475(5)
_cell_measurement_reflns_used 4884
_cell_measurement_temperature 100(2)
_cell_measurement_theta_max 25.55
_cell_measurement_theta_min 2.40
_cell_volume 2087.2(12)
_computing_cell_refinement 'SAINT (Bruker, 2007)'
_computing_data_collection 'APEX2 (Bruker, 2007)'
_computing_data_reduction 'SAINT (Bruker, 2007)'
_computing_molecular_graphics 'XP (Bruker, 2002)'
_computing_publication_material 'SHELXL-2014/7 (Sheldrick, 2015b)'
_computing_structure_refinement 'SHELXL-2014/7 (Sheldrick, 2015b)'
_computing_structure_solution 'SHELXT (Sheldrick, 2015a)'
_diffrn_ambient_temperature 100(2)
_diffrn_measured_fraction_theta_full 0.997
_diffrn_measured_fraction_theta_max 0.939
_diffrn_measurement_device_type 'Bruker APEX CCD'
_diffrn_measurement_method '\f and \w scans'
_diffrn_radiation_type MoK\a
_diffrn_radiation_wavelength 0.71073
_diffrn_reflns_av_R_equivalents 0.0554
_diffrn_reflns_av_unetI/netI 0.0762
_diffrn_reflns_Laue_measured_fraction_full 0.997
_diffrn_reflns_Laue_measured_fraction_max 0.939
_diffrn_reflns_limit_h_max 14
_diffrn_reflns_limit_h_min -15
_diffrn_reflns_limit_k_max 15
_diffrn_reflns_limit_k_min 0
_diffrn_reflns_limit_l_max 17
_diffrn_reflns_limit_l_min 0
_diffrn_reflns_number 26121
_diffrn_reflns_point_group_measured_fraction_full 0.997
_diffrn_reflns_point_group_measured_fraction_max 0.939
_diffrn_reflns_theta_full 25.242
_diffrn_reflns_theta_max 26.278
_diffrn_reflns_theta_min 2.400
_exptl_absorpt_coefficient_mu 2.201
_exptl_absorpt_correction_T_max 0.810
_exptl_absorpt_correction_T_min 0.720
_exptl_absorpt_correction_type multi-scan
_exptl_absorpt_process_details 'SADABS (Bruker, 2002)'
_exptl_crystal_colour green
_exptl_crystal_density_diffrn 1.779
_exptl_crystal_description block
_exptl_crystal_F_000 1124
_exptl_crystal_size_max 0.160
_exptl_crystal_size_mid 0.120
_exptl_crystal_size_min 0.100
_refine_diff_density_max 1.127
_refine_diff_density_min -1.183
_refine_diff_density_rms 0.213
_refine_ls_extinction_method none
_refine_ls_goodness_of_fit_ref 1.020
_refine_ls_hydrogen_treatment constr
_refine_ls_matrix_type full
_refine_ls_number_parameters 152
_refine_ls_number_reflns 6882
_refine_ls_number_restraints 0
_refine_ls_restrained_S_all 1.020
_refine_ls_R_factor_all 0.1053
_refine_ls_R_factor_gt 0.0589
_refine_ls_shift/su_max 0.000
_refine_ls_shift/su_mean 0.000
_refine_ls_structure_factor_coef Fsqd
_refine_ls_weighting_details 'w=1/[\s^2^(Fo^2^)+(0.0950P)^2^] where P=(Fo^2^+2Fc^2^)/3'
_refine_ls_weighting_scheme calc
_refine_ls_wR_factor_gt 0.1471
_refine_ls_wR_factor_ref 0.1713
_reflns_Friedel_coverage 0.000
_reflns_number_gt 4298
_reflns_number_total 6882
_reflns_threshold_expression 'I > 2\s(I)'
_cod_data_source_file ic6b02006_si_002.cif
_cod_data_source_block 15087
_cod_depositor_comments
;
The following automatic conversions were performed:

data name '_iucr_refine_instruction_details' was replaced with
'_iucr_refine_instructions_details' as specified in the replacement
file 'data/replacement-values/replacement_tags.lst'.

Automatic conversion script
Id: cif_correct_tags 9268 2022-04-12 08:56:07Z antanas 
;
_cod_original_sg_symbol_H-M 'C 2/c'
_cod_database_code 4349161
_shelx_space_group_comment
; 
The symmetry employed for this shelxl refinement is uniquely defined 
by the following loop, which should always be used as a source of 
symmetry information in preference to the above space-group names. 
They are only intended as comments. 
;
_shelx_estimated_absorpt_t_min 0.720
_shelx_estimated_absorpt_t_max 0.810

loop_
_space_group_symop_operation_xyz
'x, y, z'
'-x, y, -z+1/2'
'x+1/2, y+1/2, z'
'-x+1/2, y+1/2, -z+1/2'
'-x, -y, -z'
'x, -y, z-1/2'
'-x+1/2, -y+1/2, -z'
'x+1/2, -y+1/2, z-1/2'

loop_
_atom_site_label
_atom_site_type_symbol
_atom_site_fract_x
_atom_site_fract_y
_atom_site_fract_z
_atom_site_U_iso_or_equiv
_atom_site_adp_type
_atom_site_occupancy
_atom_site_site_symmetry_order
_atom_site_calc_flag
_atom_site_refinement_flags_posn
_atom_site_refinement_flags_adp
_atom_site_refinement_flags_occupancy
Cu1 Cu 0.55132(5) 0.64946(6) 0.33856(5) 0.0273(3) Uani 1 1 d . . .
Cl1 Cl 0.5000 0.46660(15) 0.2500 0.0294(5) Uani 1 2 d S T P
O1 O 0.8799(3) 0.6072(4) 0.3889(3) 0.0371(11) Uani 1 1 d . . .
N1 N 0.6617(4) 0.6056(4) 0.4814(3) 0.0255(11) Uani 1 1 d . . .
N2 N 0.6904(4) 0.6650(3) 0.3174(4) 0.0270(11) Uani 1 1 d . . .
N3 N 0.5835(4) 0.7105(4) 0.1519(3) 0.0257(11) Uani 1 1 d . . .
C1 C 0.6422(5) 0.5772(4) 0.5620(4) 0.0290(13) Uani 1 1 d . . .
H1 H 0.5667 0.5837 0.5586 0.035 Uiso 1 1 calc R U .
C2 C 0.7272(5) 0.5388(4) 0.6501(4) 0.0305(14) Uani 1 1 d . . .
H2 H 0.7105 0.5204 0.7065 0.037 Uiso 1 1 calc R U .
C3 C 0.8361(5) 0.5274(5) 0.6553(5) 0.0324(14) Uani 1 1 d . . .
H3 H 0.8960 0.5017 0.7154 0.039 Uiso 1 1 calc R U .
C4 C 0.8576(5) 0.5542(4) 0.5708(4) 0.0304(14) Uani 1 1 d . . .
H4 H 0.9320 0.5461 0.5721 0.037 Uiso 1 1 calc R U .
C5 C 0.7681(5) 0.5928(4) 0.4852(4) 0.0284(13) Uani 1 1 d . . .
C6 C 0.7861(5) 0.6233(5) 0.3911(4) 0.0295(14) Uani 1 1 d . . .
C7 C 0.6901(5) 0.7056(4) 0.2280(4) 0.0268(13) Uani 1 1 d . . .
C8 C 0.7844(6) 0.7483(4) 0.2156(5) 0.0335(15) Uani 1 1 d . . .
H8 H 0.8589 0.7418 0.2679 0.040 Uiso 1 1 calc R U .
C9 C 0.7681(6) 0.8001(5) 0.1262(5) 0.0385(16) Uani 1 1 d . . .
H9 H 0.8312 0.8315 0.1174 0.046 Uiso 1 1 calc R U .
C10 C 0.6600(6) 0.8059(5) 0.0499(5) 0.0382(16) Uani 1 1 d . . .
H10 H 0.6475 0.8414 -0.0120 0.046 Uiso 1 1 calc R U .
C11 C 0.5713(6) 0.7601(4) 0.0646(5) 0.0330(14) Uani 1 1 d . . .
H11 H 0.4973 0.7630 0.0110 0.040 Uiso 1 1 calc R U .

loop_
_atom_site_aniso_label
_atom_site_aniso_U_11
_atom_site_aniso_U_22
_atom_site_aniso_U_33
_atom_site_aniso_U_23
_atom_site_aniso_U_13
_atom_site_aniso_U_12
Cu1 0.0303(5) 0.0295(5) 0.0228(5) -0.0002(3) 0.0117(4) -0.0021(3)
Cl1 0.0310(11) 0.0236(10) 0.0316(11) 0.000 0.0108(9) 0.000
O1 0.031(2) 0.050(3) 0.030(2) -0.0064(19) 0.012(2) -0.003(2)
N1 0.026(3) 0.026(3) 0.021(3) -0.0020(19) 0.006(2) -0.007(2)
N2 0.030(3) 0.027(3) 0.025(3) -0.0032(19) 0.012(2) -0.005(2)
N3 0.036(3) 0.022(2) 0.023(3) 0.0010(18) 0.015(2) -0.002(2)
C1 0.035(3) 0.027(3) 0.028(3) -0.006(2) 0.016(3) -0.005(3)
C2 0.046(4) 0.019(3) 0.025(3) 0.001(2) 0.013(3) -0.004(3)
C3 0.036(4) 0.028(3) 0.027(3) 0.002(2) 0.006(3) -0.004(3)
C4 0.032(3) 0.029(3) 0.025(3) -0.002(2) 0.007(3) -0.003(3)
C5 0.039(4) 0.020(3) 0.028(3) -0.007(2) 0.016(3) -0.011(3)
C6 0.034(4) 0.026(3) 0.030(3) -0.013(2) 0.014(3) -0.010(3)
C7 0.041(4) 0.019(3) 0.027(3) -0.004(2) 0.020(3) -0.004(2)
C8 0.041(4) 0.031(3) 0.032(4) -0.013(3) 0.019(3) -0.014(3)
C9 0.053(4) 0.036(4) 0.037(4) -0.011(3) 0.029(4) -0.018(3)
C10 0.056(4) 0.030(3) 0.035(4) -0.002(3) 0.025(4) -0.008(3)
C11 0.044(4) 0.027(3) 0.030(3) 0.000(2) 0.016(3) 0.005(3)

loop_
_atom_type_symbol
_atom_type_description
_atom_type_scat_dispersion_real
_atom_type_scat_dispersion_imag
_atom_type_scat_source
C C 0.0033 0.0016 'International Tables Vol C Tables 4.2.6.8 and 6.1.1.4'
H H 0.0000 0.0000 'International Tables Vol C Tables 4.2.6.8 and 6.1.1.4'
N N 0.0061 0.0033 'International Tables Vol C Tables 4.2.6.8 and 6.1.1.4'
O O 0.0106 0.0060 'International Tables Vol C Tables 4.2.6.8 and 6.1.1.4'
Cl Cl 0.1484 0.1585 'International Tables Vol C Tables 4.2.6.8 and 6.1.1.4'
Cu Cu 0.3201 1.2651 'International Tables Vol C Tables 4.2.6.8 and 6.1.1.4'

loop_
_geom_angle_atom_site_label_1
_geom_angle_atom_site_label_2
_geom_angle_atom_site_label_3
_geom_angle
_geom_angle_site_symmetry_1
_geom_angle_site_symmetry_3
N2 Cu1 N3 151.15(19) . 2_655
N2 Cu1 N1 83.34(19) . .
N3 Cu1 N1 107.46(19) 2_655 .
N2 Cu1 Cu1 88.26(15) . 2_655
N3 Cu1 Cu1 87.63(13) 2_655 2_655
N1 Cu1 Cu1 161.62(14) . 2_655
N2 Cu1 Cl1 94.23(13) . .
N3 Cu1 Cl1 108.96(14) 2_655 .
N1 Cu1 Cl1 101.85(13) . .
Cu1 Cu1 Cl1 62.40(3) 2_655 .
Cu1 Cl1 Cu1 55.20(5) . 2_655
C1 N1 C5 118.5(5) . .
C1 N1 Cu1 130.8(4) . .
C5 N1 Cu1 110.1(4) . .
C6 N2 C7 122.0(5) . .
C6 N2 Cu1 115.7(4) . .
C7 N2 Cu1 122.0(4) . .
C11 N3 C7 118.1(5) . .
C11 N3 Cu1 118.3(4) . 2_655
C7 N3 Cu1 123.6(4) . 2_655
N1 C1 C2 122.6(6) . .
N1 C1 H1 118.7 . .
C2 C1 H1 118.7 . .
C3 C2 C1 119.1(6) . .
C3 C2 H2 120.4 . .
C1 C2 H2 120.4 . .
C2 C3 C4 119.1(6) . .
C2 C3 H3 120.5 . .
C4 C3 H3 120.5 . .
C5 C4 C3 118.6(6) . .
C5 C4 H4 120.7 . .
C3 C4 H4 120.7 . .
N1 C5 C4 122.0(5) . .
N1 C5 C6 116.9(5) . .
C4 C5 C6 121.1(6) . .
O1 C6 N2 128.3(6) . .
O1 C6 C5 119.3(5) . .
N2 C6 C5 112.4(5) . .
N3 C7 N2 113.1(5) . .
N3 C7 C8 120.9(5) . .
N2 C7 C8 125.7(5) . .
C9 C8 C7 119.1(6) . .
C9 C8 H8 120.4 . .
C7 C8 H8 120.4 . .
C10 C9 C8 119.7(6) . .
C10 C9 H9 120.1 . .
C8 C9 H9 120.1 . .
C11 C10 C9 118.9(6) . .
C11 C10 H10 120.6 . .
C9 C10 H10 120.6 . .
N3 C11 C10 123.2(6) . .
N3 C11 H11 118.4 . .
C10 C11 H11 118.4 . .

loop_
_geom_bond_atom_site_label_1
_geom_bond_atom_site_label_2
_geom_bond_distance
_geom_bond_site_symmetry_2
Cu1 N2 1.934(5) .
Cu1 N3 1.938(5) 2_655
Cu1 N1 2.046(4) .
Cu1 Cu1 2.3577(15) 2_655
Cu1 Cl1 2.5446(19) .
Cl1 Cu1 2.5446(19) 2_655
O1 C6 1.230(7) .
N1 C1 1.337(7) .
N1 C5 1.349(7) .
N2 C6 1.357(7) .
N2 C7 1.386(7) .
N3 C11 1.356(7) .
N3 C7 1.362(7) .
N3 Cu1 1.938(5) 2_655
C1 C2 1.381(8) .
C1 H1 0.9500 .
C2 C3 1.372(8) .
C2 H2 0.9500 .
C3 C4 1.397(8) .
C3 H3 0.9500 .
C4 C5 1.385(8) .
C4 H4 0.9500 .
C5 C6 1.519(8) .
C7 C8 1.394(8) .
C8 C9 1.380(8) .
C8 H8 0.9500 .
C9 C10 1.378(9) .
C9 H9 0.9500 .
C10 C11 1.359(8) .
C10 H10 0.9500 .
C11 H11 0.9500 .

loop_
_geom_hbond_atom_site_label_D
_geom_hbond_atom_site_label_H
_geom_hbond_atom_site_label_A
_geom_hbond_distance_DH
_geom_hbond_distance_HA
_geom_hbond_distance_DA
_geom_hbond_angle_DHA
_geom_hbond_site_symmetry_A
C8 H8 O1 0.95 2.35 2.884(7) 115.3 .
C11 H11 O1 0.95 2.41 3.175(7) 137.9 8_465

loop_
_geom_torsion_atom_site_label_1
_geom_torsion_atom_site_label_2
_geom_torsion_atom_site_label_3
_geom_torsion_atom_site_label_4
_geom_torsion
_geom_torsion_site_symmetry_1
C5 N1 C1 C2 2.3(8) .
Cu1 N1 C1 C2 172.9(4) .
N1 C1 C2 C3 -1.1(8) .
C1 C2 C3 C4 -0.5(8) .
C2 C3 C4 C5 0.9(8) .
C1 N1 C5 C4 -1.9(8) .
Cu1 N1 C5 C4 -174.4(4) .
C1 N1 C5 C6 178.5(5) .
Cu1 N1 C5 C6 6.0(5) .
C3 C4 C5 N1 0.3(8) .
C3 C4 C5 C6 180.0(5) .
C7 N2 C6 O1 -5.9(8) .
Cu1 N2 C6 O1 167.5(5) .
C7 N2 C6 C5 175.1(5) .
Cu1 N2 C6 C5 -11.5(6) .
N1 C5 C6 O1 -175.9(5) .
C4 C5 C6 O1 4.4(8) .
N1 C5 C6 N2 3.2(7) .
C4 C5 C6 N2 -176.5(5) .
C11 N3 C7 N2 172.7(5) .
Cu1 N3 C7 N2 -7.7(6) 2_655
C11 N3 C7 C8 -1.4(8) .
Cu1 N3 C7 C8 178.1(4) 2_655
C6 N2 C7 N3 159.7(5) .
Cu1 N2 C7 N3 -13.3(6) .
C6 N2 C7 C8 -26.5(8) .
Cu1 N2 C7 C8 160.6(5) .
N3 C7 C8 C9 2.7(8) .
N2 C7 C8 C9 -170.7(5) .
C7 C8 C9 C10 -1.9(9) .
C8 C9 C10 C11 -0.1(9) .
C7 N3 C11 C10 -0.7(8) .
Cu1 N3 C11 C10 179.8(5) 2_655
C9 C10 C11 N3 1.4(9) .
